data_9003671
loop_
_publ_author_name
'Kogure, T.'
'Miyawaki, R.'
'Banno, Y.'

_publ_section_title
;The true structure of wonesite, an interlayer-deficient trioctahedral sodium
 mica
;
_journal_name_full 'American Mineralogist'
_journal_page_first 725
_journal_page_last 731
_journal_paper_doi 10.2138/am.2005.1791
_journal_volume 90
_journal_year 2005
_chemical_formula_sum 'Al1.27 Fe0.42 K0.09 Mg2.13 Na0.46 O12 Si3.12'
_chemical_name_mineral Wonesite
_space_group_IT_number 2
_symmetry_space_group_name_Hall '-P 1 (1/2*x+1/2*y,1/2*x-1/2*y,-z)'
_symmetry_space_group_name_H-M 'C -1'
_cell_angle_alpha 96.20
_cell_angle_beta 96.5
_cell_angle_gamma 89.9
_cell_length_a 5.31
_cell_length_b 9.18
_cell_length_c 9.754
_cell_formula_units_Z 2
_cell_volume 469.621
_database_code_amcsd 0003769
_exptl_crystal_density_diffrn 2.851
_cod_original_formula_sum 'Na.46 K.09 Mg2.13 Fe.42 Al1.27 Si3.12 O12'
_cod_database_code 9003671

loop_
_space_group_symop_operation_xyz
x,y,z
1/2+x,1/2+y,z
-x,-y,-z
1/2-x,1/2-y,-z

loop_
_atom_site_label
_atom_site_fract_x
_atom_site_fract_y
_atom_site_fract_z
_atom_site_occupancy
_atom_site_U_iso_or_equiv
Na 0.00000 0.00000 0.00000 0.46000 0.03800
K 0.00000 0.00000 0.00000 0.09000 0.03800
Mg1 0.00000 0.50000 0.50000 0.71000 0.01013
Fe1 0.00000 0.50000 0.50000 0.14000 0.01013
Al1 0.00000 0.50000 0.50000 0.13000 0.01013
Mg2 0.00000 0.83000 0.50000 0.71000 0.01013
Fe2 0.00000 0.83000 0.50000 0.14000 0.01013
Al2 0.00000 0.83000 0.50000 0.13000 0.01013
Si 0.61200 0.13700 0.22500 0.78000 0.01013
Al 0.61200 0.13700 0.22500 0.22000 0.01013
Si* 0.61200 0.79700 0.22500 0.78000 0.01013
Al* 0.61200 0.79700 0.22500 0.22000 0.01013
O1 0.86000 0.18900 0.15800 1.00000 0.02153
O1* 0.86000 0.72900 0.15800 1.00000 0.02153
O2 0.56000 -0.04000 0.15800 1.00000 0.02153
O3 0.64300 0.15700 0.39300 1.00000 0.01520
O3* 0.64300 0.81700 0.39300 1.00000 0.01520
O4 0.14300 -0.01300 0.39300 1.00000 0.01520

loop_
_cod_related_entry_id
_cod_related_entry_database
_cod_related_entry_code
1 AMCSD 0003769
